data_4087116
loop_
_publ_author_name
'Zhang, Lei'
'Fang, Bo'
'Hou, Guohua'
'Zi, Guofu'
'Ding, Wanjian'
'Walter, Marc D.'

_publ_section_title
;
 Experimental and Computational Studies of a Uranium Metallacyclocumulene
;
_journal_issue 4
_journal_name_full Organometallics
_journal_page_first 898
_journal_paper_doi 10.1021/acs.organomet.6b00936
_journal_volume 36
_journal_year 2017
_chemical_formula_moiety 'C48 H64 O2 Si2 U'
_chemical_formula_sum 'C48 H64 O2 Si2 U'
_chemical_formula_weight 967.20
_space_group_crystal_system triclinic
_space_group_IT_number 2
_space_group_name_Hall '-P 1'
_space_group_name_H-M_alt 'P -1'
_symmetry_space_group_name_Hall '-P 1'
_symmetry_space_group_name_H-M 'P -1'
_atom_sites_solution_hydrogens geom
_audit_creation_method SHELXL-2014/7
_cell_angle_alpha 84.902(9)
_cell_angle_beta 85.708(9)
_cell_angle_gamma 62.997(9)
_cell_formula_units_Z 2
_cell_length_a 12.060(8)
_cell_length_b 13.003(8)
_cell_length_c 15.960(10)
_cell_measurement_reflns_used 3676
_cell_measurement_temperature 100(2)
_cell_measurement_theta_max 23.04
_cell_measurement_theta_min 2.21
_cell_volume 2219(2)
_computing_cell_refinement 'Bruker SAINT'
_computing_data_collection 'Bruker APEX2'
_computing_data_reduction 'Bruker SAINT'
_computing_molecular_graphics 'Bruker SHELXTL'
_computing_publication_material 'Bruker SHELXTL'
_computing_structure_refinement 'SHELXL-2014/7 (Sheldrick, 2014)'
_computing_structure_solution 'SHELXS-97 (Sheldrick 2008)'
_diffrn_ambient_temperature 100(2)
_diffrn_measured_fraction_theta_full 0.996
_diffrn_measured_fraction_theta_max 0.979
_diffrn_measurement_device_type 'Bruker APEX-II CCD'
_diffrn_measurement_method '\f and \w scans'
_diffrn_radiation_type MoK\a
_diffrn_radiation_wavelength 0.71073
_diffrn_reflns_av_R_equivalents 0.0446
_diffrn_reflns_av_unetI/netI 0.0960
_diffrn_reflns_Laue_measured_fraction_full 0.996
_diffrn_reflns_Laue_measured_fraction_max 0.979
_diffrn_reflns_limit_h_max 15
_diffrn_reflns_limit_h_min -14
_diffrn_reflns_limit_k_max 15
_diffrn_reflns_limit_k_min -16
_diffrn_reflns_limit_l_max 20
_diffrn_reflns_limit_l_min -20
_diffrn_reflns_number 14923
_diffrn_reflns_point_group_measured_fraction_full 0.996
_diffrn_reflns_point_group_measured_fraction_max 0.979
_diffrn_reflns_theta_full 25.242
_diffrn_reflns_theta_max 27.744
_diffrn_reflns_theta_min 1.761
_exptl_absorpt_coefficient_mu 3.747
_exptl_absorpt_correction_T_max 0.75
_exptl_absorpt_correction_T_min 0.63
_exptl_absorpt_correction_type multi-scan
_exptl_absorpt_process_details SADABS
_exptl_crystal_colour orange
_exptl_crystal_density_diffrn 1.447
_exptl_crystal_description block
_exptl_crystal_F_000 976
_exptl_crystal_size_max 0.200
_exptl_crystal_size_mid 0.200
_exptl_crystal_size_min 0.200
_refine_diff_density_max 1.703
_refine_diff_density_min -1.914
_refine_diff_density_rms 0.165
_refine_ls_extinction_method none
_refine_ls_goodness_of_fit_ref 1.002
_refine_ls_hydrogen_treatment constr
_refine_ls_matrix_type full
_refine_ls_number_parameters 501
_refine_ls_number_reflns 10211
_refine_ls_number_restraints 60
_refine_ls_restrained_S_all 1.001
_refine_ls_R_factor_all 0.0679
_refine_ls_R_factor_gt 0.0472
_refine_ls_shift/su_max 0.001
_refine_ls_shift/su_mean 0.000
_refine_ls_structure_factor_coef Fsqd
_refine_ls_weighting_details 'w=1/[\s^2^(Fo^2^)+(0.0421P)^2^] where P=(Fo^2^+2Fc^2^)/3'
_refine_ls_weighting_scheme calc
_refine_ls_wR_factor_gt 0.0983
_refine_ls_wR_factor_ref 0.1070
_reflns_Friedel_coverage 0.000
_reflns_number_gt 8182
_reflns_number_total 10211
_reflns_threshold_expression 'I > 2\s(I)'
_cod_data_source_file om6b00936_si_002.cif
_cod_data_source_block compound14
_cod_database_code 4087116
_shelx_shelxl_version_number 2014/7
_shelx_space_group_comment
; 
The symmetry employed for this shelxl refinement is uniquely defined 
by the following loop, which should always be used as a source of 
symmetry information in preference to the above space-group names. 
They are only intended as comments. 
;
_shelx_estimated_absorpt_t_min 0.521
_shelx_estimated_absorpt_t_max 0.521

loop_
_space_group_symop_operation_xyz
'x, y, z'
'-x, -y, -z'

loop_
_atom_site_label
_atom_site_type_symbol
_atom_site_fract_x
_atom_site_fract_y
_atom_site_fract_z
_atom_site_U_iso_or_equiv
_atom_site_adp_type
_atom_site_occupancy
_atom_site_site_symmetry_order
_atom_site_calc_flag
_atom_site_refinement_flags_posn
_atom_site_refinement_flags_adp
_atom_site_refinement_flags_occupancy
_atom_site_disorder_assembly
_atom_site_disorder_group
C1 C 0.3963(5) 0.4243(5) 0.3766(4) 0.0244(13) Uani 1 1 d . . . . .
C2 C 0.4103(6) 0.5252(5) 0.3840(4) 0.0285(14) Uani 1 1 d . . . . .
C3 C 0.2950(6) 0.6107(5) 0.4181(4) 0.0268(13) Uani 1 1 d . . . . .
C4 C 0.2121(6) 0.5603(5) 0.4297(4) 0.0253(13) Uani 1 1 d . . . . .
C5 C 0.2737(5) 0.4459(5) 0.4034(4) 0.0242(13) Uani 1 1 d . . . . .
C6 C 0.5020(6) 0.3043(6) 0.3641(4) 0.0366(16) Uani 1 1 d . . . . .
H6A H 0.5214 0.2598 0.4184 0.055 Uiso 1 1 calc R U . . .
H6B H 0.5759 0.3111 0.3403 0.055 Uiso 1 1 calc R U . . .
H6C H 0.4770 0.2647 0.3255 0.055 Uiso 1 1 calc R U . . .
C7 C 0.5282(7) 0.5377(7) 0.3698(5) 0.0452(18) Uani 1 1 d . . . . .
H7A H 0.5512 0.5543 0.4228 0.068 Uiso 1 1 calc R U . . .
H7B H 0.5152 0.6013 0.3276 0.068 Uiso 1 1 calc R U . . .
H7C H 0.5952 0.4656 0.3497 0.068 Uiso 1 1 calc R U . . .
C8 C 0.2713(7) 0.7230(6) 0.4484(4) 0.0387(17) Uani 1 1 d . . . . .
H8A H 0.2086 0.7857 0.4140 0.058 Uiso 1 1 calc R U . . .
H8B H 0.3487 0.7306 0.4442 0.058 Uiso 1 1 calc R U . . .
H8C H 0.2406 0.7274 0.5073 0.058 Uiso 1 1 calc R U . . .
C9 C 0.0877(6) 0.6180(5) 0.4747(4) 0.0292(14) Uani 1 1 d . . . . .
H9A H 0.0409 0.5741 0.4690 0.044 Uiso 1 1 calc R U . . .
H9B H 0.0414 0.6969 0.4500 0.044 Uiso 1 1 calc R U . . .
H9C H 0.0994 0.6206 0.5344 0.044 Uiso 1 1 calc R U . . .
C10 C 0.2234(6) 0.3590(5) 0.4063(4) 0.0318(15) Uani 1 1 d . . . . .
H10A H 0.1708 0.3664 0.4575 0.048 Uiso 1 1 calc R U . . .
H10B H 0.2928 0.2808 0.4064 0.048 Uiso 1 1 calc R U . . .
H10C H 0.1739 0.3730 0.3568 0.048 Uiso 1 1 calc R U . . .
C11 C 0.4222(5) 0.4349(5) 0.1446(4) 0.0269(13) Uani 1 1 d . . . . .
C12 C 0.3621(5) 0.5449(5) 0.0998(4) 0.0243(13) Uani 1 1 d . . . . .
C13 C 0.2396(5) 0.5676(5) 0.0854(4) 0.0238(13) Uani 1 1 d . . . . .
C14 C 0.2232(6) 0.4698(5) 0.1192(4) 0.0265(13) Uani 1 1 d . . . . .
C15 C 0.3348(6) 0.3883(5) 0.1568(4) 0.0254(13) Uani 1 1 d . . . . .
C16 C 0.5615(6) 0.3740(6) 0.1596(4) 0.0353(16) Uani 1 1 d . . . . .
H16A H 0.6077 0.3783 0.1074 0.053 Uiso 1 1 calc R U . . .
H16B H 0.5864 0.2927 0.1778 0.053 Uiso 1 1 calc R U . . .
H16C H 0.5797 0.4117 0.2034 0.053 Uiso 1 1 calc R U . . .
C17 C 0.4266(6) 0.6187(6) 0.0715(4) 0.0301(14) Uani 1 1 d . . . . .
H17A H 0.3690 0.6887 0.0401 0.045 Uiso 1 1 calc R U . . .
H17B H 0.4995 0.5750 0.0352 0.045 Uiso 1 1 calc R U . . .
H17C H 0.4533 0.6402 0.1208 0.045 Uiso 1 1 calc R U . . .
C18 C 0.1457(6) 0.6673(6) 0.0344(4) 0.0334(15) Uani 1 1 d . . . . .
H18A H 0.1851 0.7131 0.0062 0.050 Uiso 1 1 calc R U . . .
H18B H 0.0766 0.7160 0.0716 0.050 Uiso 1 1 calc R U . . .
H18C H 0.1140 0.6382 -0.0078 0.050 Uiso 1 1 calc R U . . .
C19 C 0.1092(6) 0.4520(6) 0.1119(4) 0.0314(15) Uani 1 1 d . . . . .
H19A H 0.1278 0.3920 0.0726 0.047 Uiso 1 1 calc R U . . .
H19B H 0.0407 0.5246 0.0911 0.047 Uiso 1 1 calc R U . . .
H19C H 0.0851 0.4280 0.1673 0.047 Uiso 1 1 calc R U . . .
C20 C 0.3609(7) 0.2666(5) 0.1853(4) 0.0374(16) Uani 1 1 d . . . . .
H20A H 0.3140 0.2413 0.1517 0.056 Uiso 1 1 calc R U . . .
H20B H 0.3355 0.2635 0.2448 0.056 Uiso 1 1 calc R U . . .
H20C H 0.4502 0.2156 0.1778 0.056 Uiso 1 1 calc R U . . .
C21 C 0.2232(6) 0.8607(5) 0.2239(4) 0.0268(13) Uani 1 1 d . . . . .
C22 C 0.0927(6) 0.9355(5) 0.2603(4) 0.0274(14) Uani 1 1 d . . . . .
C23 C 0.0176(6) 0.8856(5) 0.2824(4) 0.0278(14) Uani 1 1 d . . . . .
C24 C -0.0538(6) 0.8399(5) 0.3015(4) 0.0288(14) Uani 1 1 d . . . . .
C25 C -0.1264(5) 0.7871(5) 0.3154(3) 0.0217(12) Uani 1 1 d . . . . .
C26 C -0.0800(5) 0.6668(5) 0.2837(4) 0.0233(12) Uani 1 1 d . . . . .
C27 C 0.3303(6) 0.8698(6) 0.2654(5) 0.0377(16) Uani 1 1 d . . . . .
H27A H 0.2985 0.9452 0.2910 0.045 Uiso 1 1 calc R U . . .
H27B H 0.3657 0.8074 0.3103 0.045 Uiso 1 1 calc R U . . .
C28 C 0.4283(6) 0.8588(6) 0.1984(4) 0.0400(17) Uani 1 1 d . . . . .
H28A H 0.4951 0.7783 0.1976 0.048 Uiso 1 1 calc R U . . .
H28B H 0.4656 0.9109 0.2067 0.048 Uiso 1 1 calc R U . . .
C29 C 0.3568(6) 0.8943(6) 0.1183(5) 0.0373(16) Uani 1 1 d . . . . .
C30 C 0.3937(7) 0.9185(7) 0.0374(5) 0.051(2) Uani 1 1 d . . . . .
H30 H 0.4729 0.9171 0.0269 0.061 Uiso 1 1 calc R U . . .
C31 C 0.3144(8) 0.9443(7) -0.0271(6) 0.057(2) Uani 1 1 d . . . . .
H31 H 0.3401 0.9594 -0.0826 0.069 Uiso 1 1 calc R U . . .
C32 C 0.1983(7) 0.9488(7) -0.0130(5) 0.055(2) Uani 1 1 d . . . . .
H32 H 0.1448 0.9671 -0.0586 0.066 Uiso 1 1 calc R U . . .
C33 C 0.1595(7) 0.9269(6) 0.0667(5) 0.0408(17) Uani 1 1 d . . . . .
H33 H 0.0788 0.9316 0.0770 0.049 Uiso 1 1 calc R U . . .
C34 C 0.2393(6) 0.8981(5) 0.1313(4) 0.0273(14) Uani 1 1 d . . . . .
C35A C 0.0778(14) 1.1708(10) 0.1779(9) 0.075(4) Uani 0.709(8) 1 d . U P A 1
H35A H 0.0514 1.1557 0.1257 0.113 Uiso 0.709(8) 1 calc R U P A 1
H35B H 0.0391 1.2543 0.1842 0.113 Uiso 0.709(8) 1 calc R U P A 1
H35C H 0.1687 1.1402 0.1757 0.113 Uiso 0.709(8) 1 calc R U P A 1
C36A C 0.0742(16) 1.1218(13) 0.3697(10) 0.102(6) Uani 0.709(8) 1 d . U P A 1
H36A H 0.1653 1.0859 0.3699 0.153 Uiso 0.709(8) 1 calc R U P A 1
H36B H 0.0407 1.2054 0.3746 0.153 Uiso 0.709(8) 1 calc R U P A 1
H36C H 0.0424 1.0886 0.4172 0.153 Uiso 0.709(8) 1 calc R U P A 1
C37A C -0.1437(11) 1.1629(9) 0.2721(10) 0.061(3) Uani 0.709(8) 1 d . U P A 1
H37A H -0.1692 1.1485 0.2193 0.091 Uiso 0.709(8) 1 calc R U P A 1
H37B H -0.1756 1.1296 0.3197 0.091 Uiso 0.709(8) 1 calc R U P A 1
H37C H -0.1773 1.2464 0.2770 0.091 Uiso 0.709(8) 1 calc R U P A 1
C35B C 0.144(3) 1.151(3) 0.260(2) 0.075(4) Uani 0.291(8) 1 d . U P A 2
H35D H 0.2109 1.1064 0.2989 0.113 Uiso 0.291(8) 1 calc R U P A 2
H35E H 0.1778 1.1426 0.2021 0.113 Uiso 0.291(8) 1 calc R U P A 2
H35F H 0.1043 1.2325 0.2726 0.113 Uiso 0.291(8) 1 calc R U P A 2
C36B C -0.025(4) 1.103(3) 0.397(2) 0.102(6) Uani 0.291(8) 1 d . U P A 2
H36D H 0.0481 1.0584 0.4310 0.153 Uiso 0.291(8) 1 calc R U P A 2
H36E H -0.0657 1.1834 0.4125 0.153 Uiso 0.291(8) 1 calc R U P A 2
H36F H -0.0841 1.0696 0.4083 0.153 Uiso 0.291(8) 1 calc R U P A 2
C37B C -0.096(3) 1.172(2) 0.205(2) 0.061(3) Uani 0.291(8) 1 d . U P A 2
H37D H -0.1566 1.1403 0.2136 0.091 Uiso 0.291(8) 1 calc R U P A 2
H37E H -0.1374 1.2538 0.2171 0.091 Uiso 0.291(8) 1 calc R U P A 2
H37F H -0.0639 1.1639 0.1466 0.091 Uiso 0.291(8) 1 calc R U P A 2
C38 C -0.3691(6) 0.9989(6) 0.2738(5) 0.0418(18) Uani 1 1 d . . . . .
H38A H -0.4543 1.0490 0.2936 0.063 Uiso 1 1 calc R U . . .
H38B H -0.3716 0.9644 0.2222 0.063 Uiso 1 1 calc R U . . .
H38C H -0.3233 1.0447 0.2620 0.063 Uiso 1 1 calc R U . . .
C39 C -0.2789(7) 0.9470(7) 0.4518(5) 0.0484(19) Uani 1 1 d . . . . .
H39A H -0.3628 0.9986 0.4729 0.073 Uiso 1 1 calc R U . . .
H39B H -0.2317 0.9914 0.4380 0.073 Uiso 1 1 calc R U . . .
H39C H -0.2364 0.8857 0.4950 0.073 Uiso 1 1 calc R U . . .
C40 C -0.3879(6) 0.8060(6) 0.3809(4) 0.0344(15) Uani 1 1 d . . . . .
H40A H -0.3532 0.7485 0.4279 0.052 Uiso 1 1 calc R U . . .
H40B H -0.3893 0.7672 0.3314 0.052 Uiso 1 1 calc R U . . .
H40C H -0.4729 0.8622 0.3964 0.052 Uiso 1 1 calc R U . . .
C41 C -0.1062(5) 0.5791(5) 0.3443(4) 0.0254(13) Uani 1 1 d . . . . .
H41A H -0.0298 0.5255 0.3739 0.030 Uiso 1 1 calc R U . . .
H41B H -0.1721 0.6206 0.3869 0.030 Uiso 1 1 calc R U . . .
C42 C -0.1485(6) 0.5111(5) 0.2909(5) 0.0376(17) Uani 1 1 d . . . . .
H42A H -0.0790 0.4345 0.2793 0.045 Uiso 1 1 calc R U . . .
H42B H -0.2183 0.5000 0.3196 0.045 Uiso 1 1 calc R U . . .
C43 C -0.1895(5) 0.5867(5) 0.2106(4) 0.0249(13) Uani 1 1 d . . . . .
C44 C -0.2538(6) 0.5769(6) 0.1459(4) 0.0363(16) Uani 1 1 d . . . . .
H44 H -0.2796 0.5177 0.1488 0.044 Uiso 1 1 calc R U . . .
C45 C -0.2794(6) 0.6554(7) 0.0769(4) 0.0407(18) Uani 1 1 d . . . . .
H45 H -0.3225 0.6492 0.0317 0.049 Uiso 1 1 calc R U . . .
C46 C -0.2431(6) 0.7433(6) 0.0725(4) 0.0345(16) Uani 1 1 d . . . . .
H46 H -0.2624 0.7973 0.0251 0.041 Uiso 1 1 calc R U . . .
C47 C -0.1784(5) 0.7515(5) 0.1381(4) 0.0280(14) Uani 1 1 d . . . . .
H47 H -0.1522 0.8105 0.1351 0.034 Uiso 1 1 calc R U . . .
C48 C -0.1523(5) 0.6745(5) 0.2072(4) 0.0222(12) Uani 1 1 d . . . . .
O1 O 0.2458(4) 0.7421(3) 0.2277(3) 0.0261(9) Uani 1 1 d . . . . .
O2 O 0.0497(3) 0.6190(3) 0.2627(2) 0.0207(8) Uani 1 1 d . . . . .
Si1 Si 0.02699(18) 1.09573(16) 0.27302(15) 0.0422(5) Uani 1 1 d . . . . .
Si2 Si -0.28977(15) 0.88206(14) 0.35635(11) 0.0264(4) Uani 1 1 d . . . . .
U1 U 0.23912(2) 0.58339(2) 0.25452(2) 0.01857(7) Uani 1 1 d . . . . .

loop_
_atom_site_aniso_label
_atom_site_aniso_U_11
_atom_site_aniso_U_22
_atom_site_aniso_U_33
_atom_site_aniso_U_23
_atom_site_aniso_U_13
_atom_site_aniso_U_12
C1 0.023(3) 0.025(3) 0.018(3) 0.005(2) -0.004(2) -0.006(3)
C2 0.025(3) 0.038(4) 0.025(3) 0.003(3) -0.005(3) -0.016(3)
C3 0.031(3) 0.034(4) 0.016(3) 0.002(3) -0.007(2) -0.015(3)
C4 0.028(3) 0.029(3) 0.020(3) 0.003(3) -0.006(2) -0.014(3)
C5 0.024(3) 0.029(3) 0.018(3) 0.006(2) -0.004(2) -0.011(3)
C6 0.035(4) 0.036(4) 0.028(4) 0.004(3) -0.006(3) -0.006(3)
C7 0.041(4) 0.065(5) 0.040(4) 0.001(4) -0.009(3) -0.032(4)
C8 0.058(5) 0.045(4) 0.022(3) -0.002(3) -0.003(3) -0.031(4)
C9 0.031(3) 0.031(3) 0.023(3) -0.001(3) 0.006(3) -0.013(3)
C10 0.040(4) 0.029(4) 0.028(3) 0.002(3) -0.002(3) -0.018(3)
C11 0.023(3) 0.023(3) 0.027(3) -0.008(3) 0.001(3) -0.003(3)
C12 0.023(3) 0.025(3) 0.023(3) -0.007(2) 0.006(2) -0.009(3)
C13 0.020(3) 0.024(3) 0.022(3) 0.002(2) 0.002(2) -0.005(3)
C14 0.031(3) 0.026(3) 0.025(3) -0.009(3) 0.002(3) -0.014(3)
C15 0.028(3) 0.015(3) 0.029(3) -0.006(2) 0.004(3) -0.006(3)
C16 0.024(3) 0.041(4) 0.032(4) -0.002(3) -0.004(3) -0.007(3)
C17 0.027(3) 0.040(4) 0.028(3) -0.007(3) 0.006(3) -0.019(3)
C18 0.038(4) 0.035(4) 0.028(4) 0.001(3) -0.008(3) -0.016(3)
C19 0.028(3) 0.034(4) 0.036(4) -0.015(3) 0.000(3) -0.016(3)
C20 0.049(4) 0.025(3) 0.042(4) 0.003(3) -0.007(3) -0.020(3)
C21 0.027(3) 0.022(3) 0.036(4) 0.001(3) -0.003(3) -0.015(3)
C22 0.026(3) 0.027(3) 0.032(4) -0.007(3) 0.002(3) -0.014(3)
C23 0.025(3) 0.025(3) 0.030(3) -0.009(3) -0.002(3) -0.007(3)
C24 0.027(3) 0.027(3) 0.033(4) -0.003(3) 0.003(3) -0.012(3)
C25 0.023(3) 0.024(3) 0.018(3) 0.000(2) -0.004(2) -0.011(3)
C26 0.019(3) 0.022(3) 0.029(3) 0.000(2) -0.001(2) -0.010(2)
C27 0.034(4) 0.038(4) 0.052(5) -0.009(3) -0.003(3) -0.024(3)
C28 0.033(4) 0.051(5) 0.043(4) -0.007(3) 0.000(3) -0.024(4)
C29 0.040(4) 0.029(4) 0.046(4) 0.007(3) 0.000(3) -0.020(3)
C30 0.043(4) 0.048(5) 0.060(5) 0.015(4) 0.003(4) -0.024(4)
C31 0.060(6) 0.049(5) 0.053(5) 0.012(4) 0.011(4) -0.021(4)
C32 0.046(5) 0.048(5) 0.064(6) 0.024(4) -0.020(4) -0.016(4)
C33 0.035(4) 0.027(4) 0.053(5) 0.006(3) -0.006(3) -0.008(3)
C34 0.026(3) 0.016(3) 0.037(4) 0.004(3) -0.001(3) -0.008(3)
C35A 0.094(8) 0.041(6) 0.095(9) -0.003(6) 0.027(7) -0.039(6)
C36A 0.105(10) 0.079(8) 0.099(9) -0.050(7) -0.039(8) -0.008(7)
C37A 0.047(6) 0.030(5) 0.101(9) -0.007(6) -0.013(6) -0.011(5)
C35B 0.094(8) 0.041(6) 0.095(9) -0.003(6) 0.027(7) -0.039(6)
C36B 0.105(10) 0.079(8) 0.099(9) -0.050(7) -0.039(8) -0.008(7)
C37B 0.047(6) 0.030(5) 0.101(9) -0.007(6) -0.013(6) -0.011(5)
C38 0.030(4) 0.026(4) 0.058(5) 0.006(3) -0.007(3) -0.004(3)
C39 0.045(4) 0.054(5) 0.050(5) -0.024(4) 0.007(4) -0.023(4)
C40 0.022(3) 0.036(4) 0.039(4) 0.000(3) 0.000(3) -0.008(3)
C41 0.023(3) 0.021(3) 0.027(3) 0.005(2) 0.000(2) -0.007(3)
C42 0.033(4) 0.024(3) 0.062(5) -0.007(3) 0.006(3) -0.019(3)
C43 0.020(3) 0.024(3) 0.031(3) -0.007(3) 0.001(2) -0.009(3)
C44 0.033(4) 0.052(4) 0.037(4) -0.014(3) 0.003(3) -0.029(3)
C45 0.029(4) 0.070(5) 0.035(4) -0.023(4) -0.002(3) -0.030(4)
C46 0.029(3) 0.042(4) 0.018(3) -0.008(3) 0.004(3) -0.003(3)
C47 0.025(3) 0.029(3) 0.025(3) -0.004(3) -0.001(3) -0.007(3)
C48 0.011(3) 0.023(3) 0.029(3) -0.008(2) 0.001(2) -0.004(2)
O1 0.029(2) 0.019(2) 0.028(2) -0.0023(17) 0.0045(18) -0.0097(18)
O2 0.0172(19) 0.017(2) 0.026(2) -0.0003(16) -0.0021(16) -0.0061(16)
Si1 0.0305(10) 0.0264(10) 0.0731(15) -0.0182(10) 0.0030(10) -0.0140(8)
Si2 0.0211(8) 0.0255(9) 0.0293(9) -0.0040(7) 0.0006(7) -0.0073(7)
U1 0.01791(11) 0.01762(11) 0.01883(11) -0.00107(7) -0.00130(7) -0.00674(8)

loop_
_atom_type_symbol
_atom_type_description
_atom_type_scat_dispersion_real
_atom_type_scat_dispersion_imag
_atom_type_scat_source
C C 0.0033 0.0016 'International Tables Vol C Tables 4.2.6.8 and 6.1.1.4'
H H 0.0000 0.0000 'International Tables Vol C Tables 4.2.6.8 and 6.1.1.4'
O O 0.0106 0.0060 'International Tables Vol C Tables 4.2.6.8 and 6.1.1.4'
Si Si 0.0817 0.0704 'International Tables Vol C Tables 4.2.6.8 and 6.1.1.4'
U U -9.6767 9.6646 'International Tables Vol C Tables 4.2.6.8 and 6.1.1.4'

loop_
_geom_angle_atom_site_label_1
_geom_angle_atom_site_label_2
_geom_angle_atom_site_label_3
_geom_angle
C2 C1 C5 108.8(5)
C2 C1 C6 125.5(6)
C5 C1 C6 124.0(5)
C2 C1 U1 76.3(3)
C5 C1 U1 73.9(3)
C6 C1 U1 128.1(4)
C1 C2 C3 107.7(5)
C1 C2 C7 126.8(6)
C3 C2 C7 125.1(6)
C1 C2 U1 74.8(3)
C3 C2 U1 75.3(3)
C7 C2 U1 121.7(4)
C4 C3 C2 107.1(5)
C4 C3 C8 125.2(6)
C2 C3 C8 127.1(6)
C4 C3 U1 73.9(3)
C2 C3 U1 75.4(3)
C8 C3 U1 123.6(4)
C5 C4 C3 108.9(5)
C5 C4 C9 127.9(5)
C3 C4 C9 122.6(6)
C5 C4 U1 74.7(3)
C3 C4 U1 77.0(3)
C9 C4 U1 121.7(4)
C1 C5 C4 107.5(5)
C1 C5 C10 124.8(5)
C4 C5 C10 127.7(5)
C1 C5 U1 76.9(3)
C4 C5 U1 75.9(3)
C10 C5 U1 115.5(4)
C1 C6 H6A 109.5
C1 C6 H6B 109.5
H6A C6 H6B 109.5
C1 C6 H6C 109.5
H6A C6 H6C 109.5
H6B C6 H6C 109.5
C2 C7 H7A 109.5
C2 C7 H7B 109.5
H7A C7 H7B 109.5
C2 C7 H7C 109.5
H7A C7 H7C 109.5
H7B C7 H7C 109.5
C3 C8 H8A 109.5
C3 C8 H8B 109.5
H8A C8 H8B 109.5
C3 C8 H8C 109.5
H8A C8 H8C 109.5
H8B C8 H8C 109.5
C4 C9 H9A 109.5
C4 C9 H9B 109.5
H9A C9 H9B 109.5
C4 C9 H9C 109.5
H9A C9 H9C 109.5
H9B C9 H9C 109.5
C5 C10 H10A 109.5
C5 C10 H10B 109.5
H10A C10 H10B 109.5
C5 C10 H10C 109.5
H10A C10 H10C 109.5
H10B C10 H10C 109.5
C12 C11 C15 107.6(5)
C12 C11 C16 123.3(6)
C15 C11 C16 128.2(6)
C12 C11 U1 73.1(3)
C15 C11 U1 76.2(3)
C16 C11 U1 125.0(4)
C13 C12 C11 108.8(5)
C13 C12 C17 127.8(6)
C11 C12 C17 123.3(5)
C13 C12 U1 74.3(3)
C11 C12 U1 77.1(3)
C17 C12 U1 116.9(4)
C12 C13 C14 107.5(5)
C12 C13 C18 127.7(5)
C14 C13 C18 124.4(6)
C12 C13 U1 76.0(3)
C14 C13 U1 77.4(3)
C18 C13 U1 118.8(4)
C15 C14 C13 108.8(5)
C15 C14 C19 125.1(5)
C13 C14 C19 126.0(6)
C15 C14 U1 76.8(3)
C13 C14 U1 72.6(3)
C19 C14 U1 119.7(4)
C14 C15 C11 107.2(5)
C14 C15 C20 124.0(6)
C11 C15 C20 127.4(6)
C14 C15 U1 74.0(3)
C11 C15 U1 74.3(3)
C20 C15 U1 127.8(4)
C11 C16 H16A 109.5
C11 C16 H16B 109.5
H16A C16 H16B 109.5
C11 C16 H16C 109.5
H16A C16 H16C 109.5
H16B C16 H16C 109.5
C12 C17 H17A 109.5
C12 C17 H17B 109.5
H17A C17 H17B 109.5
C12 C17 H17C 109.5
H17A C17 H17C 109.5
H17B C17 H17C 109.5
C13 C18 H18A 109.5
C13 C18 H18B 109.5
H18A C18 H18B 109.5
C13 C18 H18C 109.5
H18A C18 H18C 109.5
H18B C18 H18C 109.5
C14 C19 H19A 109.5
C14 C19 H19B 109.5
H19A C19 H19B 109.5
C14 C19 H19C 109.5
H19A C19 H19C 109.5
H19B C19 H19C 109.5
C15 C20 H20A 109.5
C15 C20 H20B 109.5
H20A C20 H20B 109.5
C15 C20 H20C 109.5
H20A C20 H20C 109.5
H20B C20 H20C 109.5
O1 C21 C22 109.8(5)
O1 C21 C34 108.1(5)
C22 C21 C34 111.8(5)
O1 C21 C27 109.7(5)
C22 C21 C27 115.1(5)
C34 C21 C27 102.0(5)
C23 C22 C21 118.4(5)
C23 C22 Si1 117.4(5)
C21 C22 Si1 124.2(4)
C24 C23 C22 178.7(7)
C23 C24 C25 175.0(7)
C24 C25 C26 118.3(5)
C24 C25 Si2 114.7(4)
C26 C25 Si2 126.1(4)
O2 C26 C25 110.3(4)
O2 C26 C48 110.4(5)
C25 C26 C48 109.2(5)
O2 C26 C41 109.2(4)
C25 C26 C41 115.6(5)
C48 C26 C41 101.8(5)
C28 C27 C21 107.9(6)
C28 C27 H27A 110.1
C21 C27 H27A 110.1
C28 C27 H27B 110.1
C21 C27 H27B 110.1
H27A C27 H27B 108.4
C27 C28 C29 103.1(6)
C27 C28 H28A 111.1
C29 C28 H28A 111.1
C27 C28 H28B 111.1
C29 C28 H28B 111.1
H28A C28 H28B 109.1
C30 C29 C34 118.7(7)
C30 C29 C28 129.4(7)
C34 C29 C28 111.9(6)
C31 C30 C29 119.2(7)
C31 C30 H30 120.4
C29 C30 H30 120.4
C30 C31 C32 121.4(8)
C30 C31 H31 119.3
C32 C31 H31 119.3
C33 C32 C31 120.2(8)
C33 C32 H32 119.9
C31 C32 H32 119.9
C34 C33 C32 118.9(7)
C34 C33 H33 120.6
C32 C33 H33 120.6
C33 C34 C29 121.6(6)
C33 C34 C21 129.2(6)
C29 C34 C21 109.1(5)
Si1 C35A H35A 109.5
Si1 C35A H35B 109.5
H35A C35A H35B 109.5
Si1 C35A H35C 109.5
H35A C35A H35C 109.5
H35B C35A H35C 109.5
Si1 C36A H36A 109.5
Si1 C36A H36B 109.5
H36A C36A H36B 109.5
Si1 C36A H36C 109.5
H36A C36A H36C 109.5
H36B C36A H36C 109.5
Si1 C37A H37A 109.5
Si1 C37A H37B 109.5
H37A C37A H37B 109.5
Si1 C37A H37C 109.5
H37A C37A H37C 109.5
H37B C37A H37C 109.5
Si1 C35B H35D 109.5
Si1 C35B H35E 109.5
H35D C35B H35E 109.5
Si1 C35B H35F 109.5
H35D C35B H35F 109.5
H35E C35B H35F 109.5
Si1 C36B H36D 109.5
Si1 C36B H36E 109.5
H36D C36B H36E 109.5
Si1 C36B H36F 109.5
H36D C36B H36F 109.5
H36E C36B H36F 109.5
Si1 C37B H37D 109.5
Si1 C37B H37E 109.5
H37D C37B H37E 109.5
Si1 C37B H37F 109.5
H37D C37B H37F 109.5
H37E C37B H37F 109.5
Si2 C38 H38A 109.5
Si2 C38 H38B 109.5
H38A C38 H38B 109.5
Si2 C38 H38C 109.5
H38A C38 H38C 109.5
H38B C38 H38C 109.5
Si2 C39 H39A 109.5
Si2 C39 H39B 109.5
H39A C39 H39B 109.5
Si2 C39 H39C 109.5
H39A C39 H39C 109.5
H39B C39 H39C 109.5
Si2 C40 H40A 109.5
Si2 C40 H40B 109.5
H40A C40 H40B 109.5
Si2 C40 H40C 109.5
H40A C40 H40C 109.5
H40B C40 H40C 109.5
C42 C41 C26 107.7(5)
C42 C41 H41A 110.2
C26 C41 H41A 110.2
C42 C41 H41B 110.2
C26 C41 H41B 110.2
H41A C41 H41B 108.5
C43 C42 C41 103.7(5)
C43 C42 H42A 111.0
C41 C42 H42A 111.0
C43 C42 H42B 111.0
C41 C42 H42B 111.0
H42A C42 H42B 109.0
C44 C43 C48 121.1(6)
C44 C43 C42 128.4(6)
C48 C43 C42 110.5(5)
C43 C44 C45 118.4(6)
C43 C44 H44 120.8
C45 C44 H44 120.8
C44 C45 C46 121.2(6)
C44 C45 H45 119.4
C46 C45 H45 119.4
C47 C46 C45 119.4(6)
C47 C46 H46 120.3
C45 C46 H46 120.3
C48 C47 C46 120.2(6)
C48 C47 H47 119.9
C46 C47 H47 119.9
C47 C48 C43 119.6(6)
C47 C48 C26 128.2(5)
C43 C48 C26 112.1(5)
C21 O1 U1 165.4(4)
C26 O2 U1 163.6(3)
C36A Si1 C37A 109.7(7)
C37B Si1 C35B 111.7(16)
C37B Si1 C22 109.7(9)
C36A Si1 C22 110.7(5)
C37A Si1 C22 109.7(4)
C35B Si1 C22 114.1(10)
C36A Si1 C35A 110.5(8)
C37A Si1 C35A 105.3(6)
C22 Si1 C35A 110.8(4)
C37B Si1 C36B 114.3(16)
C35B Si1 C36B 106.1(16)
C22 Si1 C36B 100.5(11)
C39 Si2 C40 109.4(3)
C39 Si2 C38 109.4(4)
C40 Si2 C38 107.0(3)
C39 Si2 C25 108.3(3)
C40 Si2 C25 114.5(3)
C38 Si2 C25 108.1(3)
O1 U1 O2 107.39(15)
O1 U1 C13 87.76(17)
O2 U1 C13 88.97(16)
O1 U1 C12 79.88(16)
O2 U1 C12 118.65(17)
C13 U1 C12 29.68(17)
O1 U1 C5 130.98(17)
O2 U1 C5 88.56(16)
C13 U1 C5 139.79(18)
C12 U1 C5 132.70(18)
O1 U1 C14 117.59(17)
O2 U1 C14 77.98(16)
C13 U1 C14 29.97(17)
C12 U1 C14 48.67(18)
C5 U1 C14 110.93(19)
O1 U1 C4 105.82(17)
O2 U1 C4 81.80(16)
C13 U1 C4 165.34(17)
C12 U1 C4 156.69(18)
C5 U1 C4 29.39(17)
C14 U1 C4 135.80(18)
O1 U1 C11 103.61(17)
O2 U1 C11 126.00(16)
C13 U1 C11 49.20(17)
C12 U1 C11 29.80(17)
C5 U1 C11 102.97(18)
C14 U1 C11 48.44(18)
C4 U1 C11 129.61(18)
O1 U1 C1 118.83(17)
O2 U1 C1 117.51(16)
C13 U1 C1 129.90(17)
C12 U1 C1 109.26(18)
C5 U1 C1 29.24(16)
C14 U1 C1 110.88(18)
C4 U1 C1 47.92(17)
C11 U1 C1 82.07(18)
O1 U1 C15 128.75(16)
O2 U1 C15 99.22(16)
C13 U1 C15 49.22(17)
C12 U1 C15 48.87(17)
C5 U1 C15 91.73(18)
C14 U1 C15 29.25(18)
C4 U1 C15 120.99(17)
C11 U1 C15 29.47(17)
C1 U1 C15 83.31(18)
O1 U1 C3 82.55(17)
O2 U1 C3 105.40(16)
C13 U1 C3 164.52(17)
C12 U1 C3 135.64(18)
C5 U1 C3 48.43(18)
C14 U1 C3 158.09(18)
C4 U1 C3 29.13(17)
C11 U1 C3 121.73(18)
C1 U1 C3 47.98(18)
C15 U1 C3 131.20(18)
O1 U1 C2 90.17(17)
O2 U1 C2 129.82(16)
C13 U1 C2 139.52(17)
C12 U1 C2 110.44(18)
C5 U1 C2 48.28(17)
C14 U1 C2 134.59(18)
C4 U1 C2 48.04(17)
C11 U1 C2 92.47(18)
C1 U1 C2 28.94(17)
C15 U1 C2 105.34(18)
C3 U1 C2 29.28(17)

loop_
_geom_bond_atom_site_label_1
_geom_bond_atom_site_label_2
_geom_bond_distance
C1 C2 1.413(8)
C1 C5 1.414(8)
C1 C6 1.520(8)
C1 U1 2.818(6)
C2 C3 1.434(9)
C2 C7 1.502(9)
C2 U1 2.837(6)
C3 C4 1.417(8)
C3 C8 1.475(9)
C3 U1 2.835(6)
C4 C5 1.415(8)
C4 C9 1.498(8)
C4 U1 2.796(6)
C5 C10 1.503(8)
C5 U1 2.781(6)
C6 H6A 0.9800
C6 H6B 0.9800
C6 H6C 0.9800
C7 H7A 0.9800
C7 H7B 0.9800
C7 H7C 0.9800
C8 H8A 0.9800
C8 H8B 0.9800
C8 H8C 0.9800
C9 H9A 0.9800
C9 H9B 0.9800
C9 H9C 0.9800
C10 H10A 0.9800
C10 H10B 0.9800
C10 H10C 0.9800
C11 C12 1.427(8)
C11 C15 1.430(8)
C11 C16 1.524(8)
C11 U1 2.799(6)
C12 C13 1.402(8)
C12 C17 1.510(8)
C12 U1 2.747(6)
C13 C14 1.427(8)
C13 C18 1.497(8)
C13 U1 2.725(6)
C14 C15 1.417(9)
C14 C19 1.509(8)
C14 U1 2.788(6)
C15 C20 1.500(8)
C15 U1 2.823(6)
C16 H16A 0.9800
C16 H16B 0.9800
C16 H16C 0.9800
C17 H17A 0.9800
C17 H17B 0.9800
C17 H17C 0.9800
C18 H18A 0.9800
C18 H18B 0.9800
C18 H18C 0.9800
C19 H19A 0.9800
C19 H19B 0.9800
C19 H19C 0.9800
C20 H20A 0.9800
C20 H20B 0.9800
C20 H20C 0.9800
C21 O1 1.435(7)
C21 C22 1.528(8)
C21 C34 1.541(9)
C21 C27 1.550(8)
C22 C23 1.345(8)
C22 Si1 1.887(6)
C23 C24 1.258(8)
C24 C25 1.333(8)
C25 C26 1.523(8)
C25 Si2 1.891(6)
C26 O2 1.422(7)
C26 C48 1.523(8)
C26 C41 1.555(8)
C27 C28 1.500(9)
C27 H27A 0.9900
C27 H27B 0.9900
C28 C29 1.513(10)
C28 H28A 0.9900
C28 H28B 0.9900
C29 C30 1.390(10)
C29 C34 1.395(9)
C30 C31 1.371(12)
C30 H30 0.9500
C31 C32 1.377(11)
C31 H31 0.9500
C32 C33 1.374(10)
C32 H32 0.9500
C33 C34 1.371(9)
C33 H33 0.9500
C35A Si1 1.943(12)
C35A H35A 0.9800
C35A H35B 0.9800
C35A H35C 0.9800
C36A Si1 1.794(14)
C36A H36A 0.9800
C36A H36B 0.9800
C36A H36C 0.9800
C37A Si1 1.835(11)
C37A H37A 0.9800
C37A H37B 0.9800
C37A H37C 0.9800
C35B Si1 1.84(3)
C35B H35D 0.9800
C35B H35E 0.9800
C35B H35F 0.9800
C36B Si1 2.03(4)
C36B H36D 0.9800
C36B H36E 0.9800
C36B H36F 0.9800
C37B Si1 1.76(3)
C37B H37D 0.9800
C37B H37E 0.9800
C37B H37F 0.9800
C38 Si2 1.864(7)
C38 H38A 0.9800
C38 H38B 0.9800
C38 H38C 0.9800
C39 Si2 1.846(7)
C39 H39A 0.9800
C39 H39B 0.9800
C39 H39C 0.9800
C40 Si2 1.860(6)
C40 H40A 0.9800
C40 H40B 0.9800
C40 H40C 0.9800
C41 C42 1.542(9)
C41 H41A 0.9900
C41 H41B 0.9900
C42 C43 1.511(9)
C42 H42A 0.9900
C42 H42B 0.9900
C43 C44 1.384(8)
C43 C48 1.399(8)
C44 C45 1.384(10)
C44 H44 0.9500
C45 C46 1.392(9)
C45 H45 0.9500
C46 C47 1.391(9)
C46 H46 0.9500
C47 C48 1.374(8)
C47 H47 0.9500
O1 U1 2.107(4)
O2 U1 2.111(4)
